data_4068683
loop_
_publ_author_name
'Green, Michael'
'McMullin, Claire L.'
'Morton, George J. P.'
'Orpen, A. Guy'
'Wass, Duncan F.'
'Wingad, Richard L.'

_publ_section_title
;
 Rhodium Complexes of Cyclopropenylidene Carbene Ligands: Synthesis,
 Structure, and Hydroformylation Catalysis
;
_journal_issue 5
_journal_name_full Organometallics
_journal_page_first 1476
_journal_paper_doi 10.1021/om801031a
_journal_volume 28
_journal_year 2009
_chemical_formula_moiety 'C51 H38 Cl3 F2 P2 Rh, 2(C H Cl3)'
_chemical_formula_sum 'C53 H40 Cl9 F2 P2 Rh'
_chemical_formula_weight 1198.75
_chemical_name_systematic
; 
 ? 
;
_space_group_IT_number 14
_symmetry_cell_setting monoclinic
_symmetry_space_group_name_Hall '-P 2yn'
_symmetry_space_group_name_H-M 'P 1 21/n 1'
_atom_sites_solution_hydrogens geom
_atom_sites_solution_primary direct
_atom_sites_solution_secondary difmap
_audit_creation_method SHELXL-97
_cell_angle_alpha 90.00
_cell_angle_beta 94.9710(10)
_cell_angle_gamma 90.00
_cell_formula_units_Z 4
_cell_length_a 14.1947(3)
_cell_length_b 21.8000(5)
_cell_length_c 16.4072(4)
_cell_measurement_reflns_used 31768
_cell_measurement_temperature 426(2)
_cell_measurement_theta_max 27.48
_cell_measurement_theta_min 2.91
_cell_volume 5058.0(2)
_computing_cell_refinement 'DENZO (Otwinowski & Minor, 1997) & COLLECT (Hooft, R.W.W., 1998)'
_computing_data_collection 'COLLECT (Hooft, R.W.W., 1998)'
_computing_data_reduction 'DENZO (Otwinowski & Minor, 1997) & COLLECT (Hooft, R.W.W., 1998)'
_computing_structure_refinement 'SHELXL-97 (Sheldrick, 1997)'
_computing_structure_solution 'SHELXS-97 (Sheldrick, 1990)'
_diffrn_ambient_temperature 120(2)
_diffrn_detector_area_resol_mean 9.091
_diffrn_measured_fraction_theta_full 0.988
_diffrn_measured_fraction_theta_max 0.988
_diffrn_measurement_device_type
; 
 Bruker-Nonius Roper CCD camera on \k-goniostat 
;
_diffrn_measurement_method '\f & \w scans'
_diffrn_radiation_monochromator graphite
_diffrn_radiation_source 'Bruker-Nonius FR591 rotating anode'
_diffrn_radiation_type MoK\a
_diffrn_radiation_wavelength 0.71073
_diffrn_reflns_av_R_equivalents 0.1175
_diffrn_reflns_av_sigmaI/netI 0.1194
_diffrn_reflns_limit_h_max 17
_diffrn_reflns_limit_h_min -18
_diffrn_reflns_limit_k_max 28
_diffrn_reflns_limit_k_min -28
_diffrn_reflns_limit_l_max 21
_diffrn_reflns_limit_l_min -21
_diffrn_reflns_number 48544
_diffrn_reflns_theta_full 27.57
_diffrn_reflns_theta_max 27.57
_diffrn_reflns_theta_min 2.92
_exptl_absorpt_coefficient_mu 0.921
_exptl_absorpt_correction_T_max 0.98
_exptl_absorpt_correction_T_min 0.76
_exptl_absorpt_correction_type multi-scan
_exptl_absorpt_process_details 'SADABS 2007/2 (Sheldrick, G.M., 2007)'
_exptl_crystal_colour yellow
_exptl_crystal_density_diffrn 1.574
_exptl_crystal_density_meas x
_exptl_crystal_density_method 'not measured'
_exptl_crystal_description plate
_exptl_crystal_F_000 2416
_exptl_crystal_size_max 0.12
_exptl_crystal_size_mid 0.05
_exptl_crystal_size_min 0.02
_refine_diff_density_max 0.760
_refine_diff_density_min -0.787
_refine_diff_density_rms 0.179
_refine_ls_extinction_method none
_refine_ls_goodness_of_fit_ref 1.139
_refine_ls_hydrogen_treatment constr
_refine_ls_matrix_type full
_refine_ls_number_parameters 658
_refine_ls_number_reflns 11557
_refine_ls_number_restraints 0
_refine_ls_restrained_S_all 1.139
_refine_ls_R_factor_all 0.1591
_refine_ls_R_factor_gt 0.0950
_refine_ls_shift/su_max 0.001
_refine_ls_shift/su_mean 0.000
_refine_ls_structure_factor_coef Fsqd
_refine_ls_weighting_details 'calc w=1/[\s^2^(Fo^2^)+(0.0000P)^2^+54.1450P] where P=(Fo^2^+2Fc^2^)/3'
_refine_ls_weighting_scheme calc
_refine_ls_wR_factor_gt 0.1581
_refine_ls_wR_factor_ref 0.1873
_reflns_number_gt 7510
_reflns_number_total 11557
_reflns_threshold_expression >2sigma(I)
_cod_data_source_file om801031a_si_002.cif
_cod_data_source_block gm52
_cod_original_sg_symbol_H-M 'P 21/n'
_cod_database_code 4068683

loop_
_symmetry_equiv_pos_as_xyz
'x, y, z'
'-x+1/2, y+1/2, -z+1/2'
'-x, -y, -z'
'x-1/2, -y-1/2, z-1/2'

loop_
_atom_site_label
_atom_site_type_symbol
_atom_site_fract_x
_atom_site_fract_y
_atom_site_fract_z
_atom_site_U_iso_or_equiv
_atom_site_adp_type
_atom_site_occupancy
_atom_site_symmetry_multiplicity
_atom_site_calc_flag
_atom_site_refinement_flags
_atom_site_disorder_assembly
_atom_site_disorder_group
Rh1 Rh 0.12711(4) 0.78097(3) 0.22349(3) 0.01422(14) Uani 1 1 d . . .
P1 P 0.25625(13) 0.82670(9) 0.16085(10) 0.0160(4) Uani 1 1 d . . .
P2 P -0.00583(13) 0.74081(9) 0.28718(11) 0.0164(4) Uani 1 1 d . . .
Cl1 Cl 0.05180(12) 0.87680(8) 0.22162(10) 0.0186(4) Uani 1 1 d . . .
Cl2 Cl 0.21621(12) 0.80029(9) 0.35583(10) 0.0201(4) Uani 1 1 d . . .
Cl3 Cl 0.19162(12) 0.68262(8) 0.21853(10) 0.0209(4) Uani 1 1 d . . .
F2 F 0.0577(4) 0.5058(2) -0.1163(3) 0.0504(15) Uani 1 1 d . . .
F1 F -0.1879(4) 0.9655(2) -0.1321(3) 0.0497(15) Uani 1 1 d . . .
C1 C 0.0602(5) 0.7637(3) 0.1172(4) 0.0171(15) Uani 1 1 d . . .
C2 C 0.0032(4) 0.7830(3) 0.0490(4) 0.0153(14) Uani 1 1 d . . .
C3 C 0.0342(5) 0.7241(3) 0.0516(4) 0.0177(15) Uani 1 1 d . . .
C4 C -0.0477(5) 0.8316(3) 0.0038(4) 0.0172(15) Uani 1 1 d . . .
C5 C -0.0348(5) 0.8931(3) 0.0246(4) 0.0197(16) Uani 1 1 d . . .
H5 H 0.0063 0.9037 0.0696 0.024 Uiso 1 1 calc R . .
C6 C -0.0822(5) 0.9385(3) -0.0208(5) 0.0236(17) Uani 1 1 d . . .
H6 H -0.0740 0.9796 -0.0070 0.028 Uiso 1 1 calc R . .
C7 C -0.1414(6) 0.9212(4) -0.0866(5) 0.0281(18) Uani 1 1 d . . .
C8 C -0.1589(5) 0.8618(4) -0.1106(5) 0.0268(18) Uani 1 1 d . . .
H8 H -0.2006 0.8522 -0.1557 0.032 Uiso 1 1 calc R . .
C9 C -0.1108(5) 0.8169(3) -0.0639(4) 0.0194(15) Uani 1 1 d . . .
H9 H -0.1206 0.7759 -0.0778 0.023 Uiso 1 1 calc R . .
C10 C 0.0395(5) 0.6659(3) 0.0084(4) 0.0167(15) Uani 1 1 d . . .
C11 C -0.0088(6) 0.6593(4) -0.0682(5) 0.0289(19) Uani 1 1 d . . .
H11 H -0.0447 0.6917 -0.0911 0.035 Uiso 1 1 calc R . .
C12 C -0.0038(7) 0.6049(4) -0.1107(5) 0.040(2) Uani 1 1 d . . .
H12 H -0.0364 0.5996 -0.1619 0.047 Uiso 1 1 calc R . .
C13 C 0.0510(6) 0.5591(4) -0.0746(5) 0.0305(19) Uani 1 1 d . . .
C14 C 0.0995(6) 0.5642(4) -0.0006(5) 0.035(2) Uani 1 1 d . . .
H14 H 0.1355 0.5316 0.0214 0.042 Uiso 1 1 calc R . .
C15 C 0.0951(6) 0.6179(4) 0.0416(5) 0.0286(18) Uani 1 1 d . . .
H15 H 0.1290 0.6224 0.0924 0.034 Uiso 1 1 calc R . .
C16 C 0.2254(5) 0.8439(3) 0.0522(4) 0.0177(15) Uani 1 1 d . . .
C17 C 0.2078(5) 0.9031(4) 0.0256(4) 0.0234(17) Uani 1 1 d . . .
H17 H 0.2146 0.9354 0.0627 0.028 Uiso 1 1 calc R . .
C18 C 0.1800(5) 0.9148(4) -0.0566(5) 0.0270(18) Uani 1 1 d . . .
H18 H 0.1707 0.9550 -0.0747 0.032 Uiso 1 1 calc R . .
C19 C 0.1660(5) 0.8663(4) -0.1116(5) 0.0291(19) Uani 1 1 d . . .
H19 H 0.1462 0.8738 -0.1663 0.035 Uiso 1 1 calc R . .
C20 C 0.1818(5) 0.8072(4) -0.0844(4) 0.0236(17) Uani 1 1 d . . .
H20 H 0.1723 0.7747 -0.1209 0.028 Uiso 1 1 calc R . .
C21 C 0.2118(5) 0.7956(4) -0.0028(4) 0.0205(16) Uani 1 1 d . . .
H21 H 0.2227 0.7555 0.0149 0.025 Uiso 1 1 calc R . .
C22 C 0.3645(5) 0.7806(3) 0.1616(4) 0.0171(14) Uani 1 1 d . . .
C23 C 0.3991(5) 0.7547(4) 0.2361(4) 0.0272(18) Uani 1 1 d . . .
H23 H 0.3639 0.7572 0.2813 0.033 Uiso 1 1 calc R . .
C24 C 0.4853(5) 0.7256(4) 0.2426(5) 0.033(2) Uani 1 1 d . . .
H24 H 0.5075 0.7077 0.2921 0.040 Uiso 1 1 calc R . .
C25 C 0.5398(5) 0.7224(4) 0.1761(5) 0.0325(19) Uani 1 1 d . . .
H25 H 0.5984 0.7031 0.1812 0.039 Uiso 1 1 calc R . .
C26 C 0.5061(5) 0.7480(4) 0.1029(5) 0.0280(18) Uani 1 1 d . . .
H26 H 0.5422 0.7461 0.0583 0.034 Uiso 1 1 calc R . .
C27 C 0.4190(5) 0.7766(4) 0.0949(4) 0.0221(16) Uani 1 1 d . . .
H27 H 0.3965 0.7932 0.0448 0.027 Uiso 1 1 calc R . .
C28 C 0.3031(5) 0.8995(3) 0.2014(4) 0.0179(15) Uani 1 1 d . . .
C29 C 0.3803(5) 0.9247(4) 0.1648(5) 0.0284(18) Uani 1 1 d . . .
H29 H 0.4078 0.9027 0.1245 0.034 Uiso 1 1 calc R . .
C30 C 0.4160(6) 0.9820(4) 0.1881(5) 0.0291(19) Uani 1 1 d . . .
H30 H 0.4662 0.9985 0.1625 0.035 Uiso 1 1 calc R . .
C31 C 0.3766(5) 1.0148(4) 0.2500(5) 0.0257(17) Uani 1 1 d . . .
H31 H 0.3993 1.0535 0.2657 0.031 Uiso 1 1 calc R . .
C32 C 0.3028(5) 0.9882(4) 0.2872(5) 0.0258(17) Uani 1 1 d . . .
H32 H 0.2769 1.0093 0.3293 0.031 Uiso 1 1 calc R . .
C33 C 0.2667(5) 0.9322(3) 0.2644(5) 0.0217(16) Uani 1 1 d . . .
H33 H 0.2174 0.9157 0.2912 0.026 Uiso 1 1 calc R . .
C34 C -0.0950(5) 0.7125(4) 0.2095(4) 0.0183(15) Uani 1 1 d . . .
C35 C -0.1529(5) 0.7556(4) 0.1654(4) 0.0206(16) Uani 1 1 d . . .
H35 H -0.1501 0.7969 0.1799 0.025 Uiso 1 1 calc R . .
C36 C -0.2144(5) 0.7361(4) 0.0999(4) 0.0275(19) Uani 1 1 d . . .
H36 H -0.2526 0.7646 0.0708 0.033 Uiso 1 1 calc R . .
C37 C -0.2196(6) 0.6754(4) 0.0774(5) 0.032(2) Uani 1 1 d . . .
H37 H -0.2616 0.6629 0.0338 0.039 Uiso 1 1 calc R . .
C38 C -0.1614(5) 0.6325(4) 0.1205(5) 0.0257(17) Uani 1 1 d . . .
H38 H -0.1641 0.5914 0.1056 0.031 Uiso 1 1 calc R . .
C39 C -0.0995(5) 0.6516(4) 0.1856(4) 0.0241(17) Uani 1 1 d . . .
H39 H -0.0603 0.6231 0.2137 0.029 Uiso 1 1 calc R . .
C40 C 0.0130(5) 0.6775(3) 0.3606(4) 0.0205(16) Uani 1 1 d . . .
C41 C 0.1011(5) 0.6670(4) 0.4011(4) 0.0229(17) Uani 1 1 d . . .
H41 H 0.1531 0.6896 0.3876 0.028 Uiso 1 1 calc R . .
C42 C 0.1119(6) 0.6224(4) 0.4623(5) 0.0295(19) Uani 1 1 d . . .
H42 H 0.1711 0.6154 0.4896 0.035 Uiso 1 1 calc R . .
C43 C 0.0351(6) 0.5886(4) 0.4822(4) 0.0267(18) Uani 1 1 d . . .
H43 H 0.0426 0.5589 0.5229 0.032 Uiso 1 1 calc R . .
C44 C -0.0525(5) 0.5988(4) 0.4421(5) 0.0248(17) Uani 1 1 d . . .
H44 H -0.1041 0.5759 0.4558 0.030 Uiso 1 1 calc R . .
C45 C -0.0645(5) 0.6429(3) 0.3817(4) 0.0222(16) Uani 1 1 d . . .
H45 H -0.1241 0.6496 0.3549 0.027 Uiso 1 1 calc R . .
C46 C -0.0683(5) 0.7956(3) 0.3487(4) 0.0207(16) Uani 1 1 d . . .
C47 C -0.0144(5) 0.8324(4) 0.4046(5) 0.0260(18) Uani 1 1 d . . .
H47 H 0.0512 0.8315 0.4062 0.031 Uiso 1 1 calc R . .
C48 C -0.0580(6) 0.8699(4) 0.4571(5) 0.033(2) Uani 1 1 d . . .
H48 H -0.0215 0.8942 0.4942 0.040 Uiso 1 1 calc R . .
C49 C -0.1557(6) 0.8720(4) 0.4556(5) 0.0313(19) Uani 1 1 d . . .
H49 H -0.1847 0.8968 0.4921 0.038 Uiso 1 1 calc R . .
C50 C -0.2089(5) 0.8369(4) 0.3996(5) 0.0282(18) Uani 1 1 d . . .
H50 H -0.2745 0.8395 0.3968 0.034 Uiso 1 1 calc R . .
C51 C -0.1662(5) 0.7972(4) 0.3466(4) 0.0229(17) Uani 1 1 d . . .
H51 H -0.2030 0.7723 0.3104 0.027 Uiso 1 1 calc R . .
Cl4 Cl 0.63716(16) 0.87621(12) 0.20858(16) 0.0476(6) Uani 1 1 d . A .
Cl5A Cl 0.6925(7) 1.0043(5) 0.2378(7) 0.079(3) Uani 0.50 1 d P A 1
Cl5B Cl 0.6660(5) 1.0073(4) 0.2005(5) 0.0429(18) Uani 0.50 1 d P A 2
Cl6A Cl 0.7997(5) 0.9248(3) 0.1443(4) 0.0395(14) Uani 0.50 1 d P A 1
Cl6B Cl 0.8232(4) 0.9257(3) 0.1874(4) 0.0438(14) Uani 0.50 1 d P A 2
C52 C 0.7228(6) 0.9329(4) 0.2291(6) 0.041(2) Uani 1 1 d . . .
H52 H 0.7604 0.9214 0.2798 0.049 Uiso 1 1 calc R A 1
Cl7A Cl 1.0805(7) 0.0021(5) 0.4028(6) 0.047(2) Uani 0.50 1 d P B 1
Cl8A Cl 1.0206(4) 0.0437(3) 0.2406(4) 0.0612(16) Uani 0.50 1 d P B 1
Cl9A Cl 0.8852(4) 0.0351(3) 0.3621(3) 0.0456(13) Uani 0.50 1 d P B 1
C53A C 0.9898(15) 0.0024(10) 0.3290(11) 0.032(4) Uani 0.50 1 d P B 1
H53A H 0.9760 -0.0401 0.3127 0.038 Uiso 0.50 1 calc PR B 1
Cl7B Cl 1.1093(5) 0.0906(3) 0.3183(4) 0.0620(15) Uani 0.50 1 d P C 2
Cl8B Cl 1.1048(7) -0.0145(4) 0.4220(7) 0.045(2) Uani 0.50 1 d P C 2
Cl9B Cl 0.9352(7) 0.0216(4) 0.3280(7) 0.109(4) Uani 0.50 1 d P C 2
C53B C 1.0585(18) 0.0180(8) 0.3311(15) 0.050(5) Uani 0.50 1 d P C 2
H53B H 1.0751 -0.0084 0.2862 0.060 Uiso 0.50 1 calc PR C 2

loop_
_atom_site_aniso_label
_atom_site_aniso_U_11
_atom_site_aniso_U_22
_atom_site_aniso_U_33
_atom_site_aniso_U_23
_atom_site_aniso_U_13
_atom_site_aniso_U_12
Rh1 0.0153(3) 0.0157(3) 0.0114(2) -0.0007(2) -0.00045(18) 0.0004(2)
P1 0.0183(9) 0.0156(10) 0.0139(8) 0.0001(7) 0.0006(7) 0.0003(8)
P2 0.0188(9) 0.0154(10) 0.0153(8) 0.0019(7) 0.0029(7) 0.0009(8)
Cl1 0.0197(8) 0.0168(9) 0.0188(8) -0.0013(7) -0.0013(6) 0.0011(7)
Cl2 0.0213(9) 0.0252(10) 0.0135(8) -0.0005(7) -0.0005(6) -0.0007(7)
Cl3 0.0250(9) 0.0191(10) 0.0176(8) -0.0016(7) -0.0039(7) 0.0043(8)
F2 0.063(4) 0.036(3) 0.048(3) -0.022(3) -0.019(3) 0.016(3)
F1 0.064(4) 0.032(3) 0.047(3) -0.002(2) -0.030(3) 0.016(3)
C1 0.017(3) 0.025(4) 0.011(3) 0.004(3) 0.009(3) 0.005(3)
C2 0.014(3) 0.017(4) 0.014(3) -0.003(3) 0.001(2) -0.001(3)
C3 0.021(3) 0.022(4) 0.010(3) 0.000(3) -0.002(3) -0.001(3)
C4 0.013(3) 0.022(4) 0.016(3) 0.000(3) -0.003(3) 0.000(3)
C5 0.018(4) 0.021(4) 0.020(4) 0.000(3) 0.001(3) -0.001(3)
C6 0.028(4) 0.011(4) 0.030(4) -0.005(3) -0.005(3) 0.000(3)
C7 0.029(4) 0.020(5) 0.033(4) 0.005(3) -0.010(3) 0.005(4)
C8 0.025(4) 0.020(4) 0.033(4) -0.004(3) -0.012(3) 0.006(3)
C9 0.021(4) 0.017(4) 0.020(4) -0.002(3) 0.000(3) -0.002(3)
C10 0.024(4) 0.015(4) 0.012(3) -0.002(3) 0.004(3) -0.001(3)
C11 0.042(5) 0.015(4) 0.027(4) 0.000(3) -0.011(4) 0.008(4)
C12 0.053(6) 0.026(5) 0.035(5) -0.014(4) -0.020(4) 0.001(4)
C13 0.036(5) 0.020(5) 0.035(5) -0.018(4) -0.002(4) 0.002(4)
C14 0.048(5) 0.024(5) 0.030(4) -0.011(4) -0.008(4) 0.010(4)
C15 0.033(4) 0.025(5) 0.028(4) -0.004(3) 0.000(3) 0.006(4)
C16 0.016(3) 0.022(4) 0.017(3) 0.003(3) 0.008(3) -0.002(3)
C17 0.020(4) 0.028(5) 0.023(4) 0.000(3) 0.004(3) -0.001(3)
C18 0.032(4) 0.022(5) 0.026(4) 0.006(3) -0.001(3) 0.003(4)
C19 0.020(4) 0.043(6) 0.023(4) 0.003(4) -0.003(3) 0.005(4)
C20 0.025(4) 0.035(5) 0.010(3) -0.006(3) 0.000(3) -0.002(4)
C21 0.013(3) 0.024(5) 0.023(4) 0.002(3) -0.001(3) -0.003(3)
C22 0.016(3) 0.015(4) 0.021(3) -0.004(3) 0.003(3) -0.001(3)
C23 0.023(4) 0.042(5) 0.017(4) 0.004(3) -0.002(3) 0.010(4)
C24 0.025(4) 0.050(6) 0.025(4) 0.011(4) 0.001(3) 0.014(4)
C25 0.016(4) 0.038(5) 0.044(5) 0.004(4) 0.006(3) 0.006(4)
C26 0.018(4) 0.034(5) 0.033(4) 0.002(4) 0.012(3) 0.004(4)
C27 0.024(4) 0.027(4) 0.017(3) -0.001(3) 0.010(3) 0.001(3)
C28 0.016(3) 0.015(4) 0.021(4) -0.002(3) -0.008(3) -0.001(3)
C29 0.024(4) 0.036(5) 0.025(4) 0.003(3) 0.001(3) -0.006(4)
C30 0.027(4) 0.033(5) 0.027(4) 0.006(4) 0.001(3) -0.011(4)
C31 0.030(4) 0.016(4) 0.030(4) 0.002(3) -0.001(3) -0.007(3)
C32 0.026(4) 0.030(5) 0.022(4) -0.005(3) 0.003(3) 0.002(4)
C33 0.018(4) 0.017(4) 0.029(4) -0.005(3) -0.001(3) 0.002(3)
C34 0.011(3) 0.026(4) 0.017(3) -0.003(3) -0.004(3) -0.003(3)
C35 0.022(4) 0.018(4) 0.022(4) -0.001(3) 0.006(3) -0.002(3)
C36 0.017(4) 0.043(6) 0.023(4) 0.008(3) 0.001(3) 0.001(4)
C37 0.024(4) 0.046(6) 0.026(4) 0.000(4) -0.008(3) 0.001(4)
C38 0.029(4) 0.023(5) 0.025(4) -0.009(3) 0.001(3) -0.008(4)
C39 0.030(4) 0.024(5) 0.018(4) -0.001(3) 0.002(3) -0.001(3)
C40 0.021(4) 0.018(4) 0.023(4) 0.000(3) 0.011(3) 0.000(3)
C41 0.026(4) 0.026(5) 0.017(4) -0.003(3) 0.001(3) -0.002(3)
C42 0.033(4) 0.034(5) 0.021(4) 0.010(3) 0.001(3) 0.007(4)
C43 0.042(5) 0.024(5) 0.015(4) 0.008(3) 0.006(3) 0.005(4)
C44 0.026(4) 0.022(4) 0.029(4) 0.008(3) 0.017(3) 0.002(3)
C45 0.024(4) 0.019(4) 0.024(4) 0.003(3) 0.006(3) 0.003(3)
C46 0.020(4) 0.024(5) 0.018(4) 0.001(3) 0.001(3) 0.003(3)
C47 0.022(4) 0.029(5) 0.028(4) -0.008(3) 0.008(3) 0.005(3)
C48 0.040(5) 0.031(5) 0.030(4) -0.009(4) 0.013(4) -0.001(4)
C49 0.039(5) 0.020(5) 0.038(5) -0.008(4) 0.016(4) 0.002(4)
C50 0.019(4) 0.031(5) 0.036(5) 0.001(4) 0.009(3) 0.000(4)
C51 0.024(4) 0.022(4) 0.023(4) 0.003(3) 0.007(3) -0.004(3)
Cl4 0.0324(12) 0.0465(15) 0.0640(16) 0.0076(12) 0.0041(11) -0.0076(11)
Cl5A 0.054(6) 0.063(6) 0.126(9) -0.037(6) 0.037(5) 0.011(4)
Cl5B 0.029(3) 0.026(3) 0.075(5) 0.009(3) 0.012(3) 0.010(2)
Cl6A 0.047(4) 0.029(3) 0.045(3) -0.004(3) 0.021(3) -0.001(2)
Cl6B 0.027(3) 0.028(3) 0.078(5) 0.001(3) 0.016(3) 0.006(2)
C52 0.042(5) 0.043(6) 0.036(5) 0.015(4) -0.005(4) -0.013(5)
Cl7A 0.036(4) 0.057(7) 0.046(6) -0.018(4) -0.001(3) 0.007(3)
Cl8A 0.069(4) 0.049(3) 0.070(4) 0.023(3) 0.031(3) 0.018(3)
Cl9A 0.027(2) 0.047(3) 0.063(3) -0.016(2) 0.012(2) 0.011(2)
C53A 0.019(9) 0.039(12) 0.035(10) -0.006(8) -0.016(8) -0.005(10)
Cl7B 0.091(4) 0.037(3) 0.062(3) 0.005(3) 0.028(3) 0.010(3)
Cl8B 0.061(6) 0.031(5) 0.043(5) -0.006(3) 0.011(4) -0.012(4)
Cl9B 0.057(5) 0.081(7) 0.182(11) 0.001(6) -0.031(6) -0.006(5)
C53B 0.072(17) 0.012(10) 0.067(16) 0.014(9) 0.008(12) 0.001(10)

loop_
_atom_type_symbol
_atom_type_description
_atom_type_scat_dispersion_real
_atom_type_scat_dispersion_imag
_atom_type_scat_source
C C 0.0033 0.0016 'International Tables Vol C Tables 4.2.6.8 and 6.1.1.4'
H H 0.0000 0.0000 'International Tables Vol C Tables 4.2.6.8 and 6.1.1.4'
F F 0.0171 0.0103 'International Tables Vol C Tables 4.2.6.8 and 6.1.1.4'
P P 0.1023 0.0942 'International Tables Vol C Tables 4.2.6.8 and 6.1.1.4'
Cl Cl 0.1484 0.1585 'International Tables Vol C Tables 4.2.6.8 and 6.1.1.4'
Rh Rh -1.1178 0.9187 'International Tables Vol C Tables 4.2.6.8 and 6.1.1.4'

loop_
_geom_angle_atom_site_label_1
_geom_angle_atom_site_label_2
_geom_angle_atom_site_label_3
_geom_angle
C1 Rh1 Cl3 87.3(2)
C1 Rh1 Cl1 88.5(2)
Cl3 Rh1 Cl1 175.35(6)
C1 Rh1 P1 91.6(2)
Cl3 Rh1 P1 92.88(7)
Cl1 Rh1 P1 89.35(7)
C1 Rh1 P2 88.8(2)
Cl3 Rh1 P2 90.32(7)
Cl1 Rh1 P2 87.47(6)
P1 Rh1 P2 176.79(7)
C1 Rh1 Cl2 177.9(2)
Cl3 Rh1 Cl2 90.85(6)
Cl1 Rh1 Cl2 93.33(6)
P1 Rh1 Cl2 87.32(6)
P2 Rh1 Cl2 92.39(6)
C28 P1 C22 101.2(3)
C28 P1 C16 103.0(3)
C22 P1 C16 104.3(3)
C28 P1 Rh1 118.3(2)
C22 P1 Rh1 116.2(2)
C16 P1 Rh1 112.0(2)
C34 P2 C40 104.9(3)
C34 P2 C46 105.3(3)
C40 P2 C46 100.2(3)
C34 P2 Rh1 110.1(2)
C40 P2 Rh1 119.0(2)
C46 P2 Rh1 115.9(3)
C2 C1 C3 58.1(5)
C2 C1 Rh1 150.2(6)
C3 C1 Rh1 151.7(6)
C3 C2 C1 61.5(5)
C3 C2 C4 148.6(6)
C1 C2 C4 149.7(7)
C2 C3 C1 60.4(5)
C2 C3 C10 146.9(6)
C1 C3 C10 152.4(7)
C5 C4 C9 118.4(6)
C5 C4 C2 122.0(6)
C9 C4 C2 119.6(7)
C6 C5 C4 120.8(6)
C6 C5 H5 119.6
C4 C5 H5 119.6
C7 C6 C5 117.9(7)
C7 C6 H6 121.1
C5 C6 H6 121.1
F1 C7 C6 118.4(7)
F1 C7 C8 116.6(7)
C6 C7 C8 125.0(7)
C7 C8 C9 116.1(7)
C7 C8 H8 122.0
C9 C8 H8 122.0
C8 C9 C4 121.8(7)
C8 C9 H9 119.1
C4 C9 H9 119.1
C11 C10 C15 119.7(7)
C11 C10 C3 119.3(6)
C15 C10 C3 120.9(6)
C12 C11 C10 120.3(7)
C12 C11 H11 119.9
C10 C11 H11 119.9
C13 C12 C11 117.4(7)
C13 C12 H12 121.3
C11 C12 H12 121.3
C14 C13 F2 118.3(8)
C14 C13 C12 123.8(8)
F2 C13 C12 117.9(7)
C13 C14 C15 119.1(8)
C13 C14 H14 120.5
C15 C14 H14 120.5
C14 C15 C10 119.7(7)
C14 C15 H15 120.2
C10 C15 H15 120.2
C17 C16 C21 119.5(7)
C17 C16 P1 121.3(6)
C21 C16 P1 118.9(6)
C16 C17 C18 120.4(7)
C16 C17 H17 119.8
C18 C17 H17 119.8
C19 C18 C17 119.9(8)
C19 C18 H18 120.1
C17 C18 H18 120.1
C20 C19 C18 119.4(7)
C20 C19 H19 120.3
C18 C19 H19 120.3
C19 C20 C21 120.7(7)
C19 C20 H20 119.7
C21 C20 H20 119.7
C16 C21 C20 120.0(7)
C16 C21 H21 120.0
C20 C21 H21 120.0
C23 C22 C27 118.9(7)
C23 C22 P1 117.3(5)
C27 C22 P1 123.3(6)
C24 C23 C22 119.8(7)
C24 C23 H23 120.1
C22 C23 H23 120.1
C23 C24 C25 120.9(7)
C23 C24 H24 119.6
C25 C24 H24 119.6
C26 C25 C24 119.4(7)
C26 C25 H25 120.3
C24 C25 H25 120.3
C25 C26 C27 120.5(7)
C25 C26 H26 119.7
C27 C26 H26 119.7
C26 C27 C22 120.4(7)
C26 C27 H27 119.8
C22 C27 H27 119.8
C33 C28 C29 118.1(7)
C33 C28 P1 124.7(6)
C29 C28 P1 117.2(6)
C30 C29 C28 120.9(8)
C30 C29 H29 119.6
C28 C29 H29 119.6
C29 C30 C31 120.1(7)
C29 C30 H30 120.0
C31 C30 H30 120.0
C32 C31 C30 118.1(7)
C32 C31 H31 120.9
C30 C31 H31 120.9
C33 C32 C31 122.3(7)
C33 C32 H32 118.9
C31 C32 H32 118.9
C32 C33 C28 120.5(7)
C32 C33 H33 119.8
C28 C33 H33 119.8
C39 C34 C35 119.0(6)
C39 C34 P2 122.3(6)
C35 C34 P2 118.2(6)
C36 C35 C34 119.4(7)
C36 C35 H35 120.3
C34 C35 H35 120.3
C37 C36 C35 121.2(7)
C37 C36 H36 119.4
C35 C36 H36 119.4
C36 C37 C38 119.4(7)
C36 C37 H37 120.3
C38 C37 H37 120.3
C39 C38 C37 119.8(8)
C39 C38 H38 120.1
C37 C38 H38 120.1
C34 C39 C38 121.1(7)
C34 C39 H39 119.5
C38 C39 H39 119.5
C41 C40 C45 119.2(7)
C41 C40 P2 121.0(6)
C45 C40 P2 119.6(6)
C40 C41 C42 120.0(7)
C40 C41 H41 120.0
C42 C41 H41 120.0
C43 C42 C41 120.2(7)
C43 C42 H42 119.9
C41 C42 H42 119.9
C44 C43 C42 120.1(7)
C44 C43 H43 120.0
C42 C43 H43 120.0
C43 C44 C45 120.5(7)
C43 C44 H44 119.8
C45 C44 H44 119.8
C44 C45 C40 120.1(7)
C44 C45 H45 119.9
C40 C45 H45 119.9
C51 C46 C47 119.5(7)
C51 C46 P2 122.2(6)
C47 C46 P2 118.0(5)
C48 C47 C46 120.2(7)
C48 C47 H47 119.9
C46 C47 H47 119.9
C47 C48 C49 120.8(8)
C47 C48 H48 119.6
C49 C48 H48 119.6
C50 C49 C48 119.2(7)
C50 C49 H49 120.4
C48 C49 H49 120.4
C49 C50 C51 121.1(7)
C49 C50 H50 119.4
C51 C50 H50 119.4
C46 C51 C50 119.1(7)
C46 C51 H51 120.4
C50 C51 H51 120.4
Cl5A C52 Cl6B 112.0(7)
Cl5A C52 Cl4 120.6(7)
Cl6B C52 Cl4 117.8(6)
Cl5A C52 Cl6A 109.7(6)
Cl4 C52 Cl6A 103.5(5)
Cl6B C52 Cl5B 110.7(6)
Cl4 C52 Cl5B 106.9(5)
Cl6A C52 Cl5B 99.5(5)
Cl5A C52 H52 107.5
Cl6B C52 H52 84.4
Cl4 C52 H52 107.5
Cl6A C52 H52 107.5
Cl5B C52 H52 129.2
Cl7A C53A Cl9A 112.8(11)
Cl7A C53A Cl8A 111.0(12)
Cl9A C53A Cl8A 108.4(11)
Cl7A C53A H53A 108.2
Cl9A C53A H53A 108.2
Cl8A C53A H53A 108.2
Cl8B C53B Cl9B 110.4(13)
Cl8B C53B Cl7B 110.0(14)
Cl9B C53B Cl7B 112.0(11)
Cl8B C53B H53B 108.1
Cl9B C53B H53B 108.1
Cl7B C53B H53B 108.1

loop_
_geom_bond_atom_site_label_1
_geom_bond_atom_site_label_2
_geom_bond_distance
Rh1 C1 1.948(7)
Rh1 Cl3 2.3357(19)
Rh1 Cl1 2.3456(18)
Rh1 P1 2.3951(19)
Rh1 P2 2.4003(19)
Rh1 Cl2 2.4528(17)
P1 C28 1.824(7)
P1 C22 1.835(7)
P1 C16 1.837(7)
P2 C34 1.825(7)
P2 C40 1.836(8)
P2 C46 1.840(8)
F2 C13 1.356(9)
F1 C7 1.357(9)
C1 C2 1.389(9)
C1 C3 1.404(9)
C2 C3 1.356(10)
C2 C4 1.450(10)
C3 C10 1.458(10)
C4 C5 1.393(10)
C4 C9 1.401(9)
C5 C6 1.378(10)
C5 H5 0.9300
C6 C7 1.364(10)
C6 H6 0.9300
C7 C8 1.369(11)
C8 C9 1.386(10)
C8 H8 0.9300
C9 H9 0.9300
C10 C11 1.386(10)
C10 C15 1.394(10)
C11 C12 1.381(11)
C11 H11 0.9300
C12 C13 1.369(12)
C12 H12 0.9300
C13 C14 1.348(11)
C14 C15 1.364(11)
C14 H14 0.9300
C15 H15 0.9300
C16 C17 1.377(10)
C16 C21 1.389(10)
C17 C18 1.397(10)
C17 H17 0.9300
C18 C19 1.394(11)
C18 H18 0.9300
C19 C20 1.375(11)
C19 H19 0.9300
C20 C21 1.393(9)
C20 H20 0.9300
C21 H21 0.9300
C22 C23 1.396(10)
C22 C27 1.397(9)
C23 C24 1.375(10)
C23 H23 0.9300
C24 C25 1.393(11)
C24 H24 0.9300
C25 C26 1.372(11)
C25 H25 0.9300
C26 C27 1.380(10)
C26 H26 0.9300
C27 H27 0.9300
C28 C33 1.392(10)
C28 C29 1.405(10)
C29 C30 1.390(11)
C29 H29 0.9300
C30 C31 1.397(11)
C30 H30 0.9300
C31 C32 1.386(11)
C31 H31 0.9300
C32 C33 1.364(10)
C32 H32 0.9300
C33 H33 0.9300
C34 C39 1.384(11)
C34 C35 1.406(10)
C35 C36 1.392(10)
C35 H35 0.9300
C36 C37 1.375(12)
C36 H36 0.9300
C37 C38 1.399(11)
C37 H37 0.9300
C38 C39 1.387(10)
C38 H38 0.9300
C39 H39 0.9300
C40 C41 1.383(10)
C40 C45 1.403(10)
C41 C42 1.396(10)
C41 H41 0.9300
C42 C43 1.379(11)
C42 H42 0.9300
C43 C44 1.374(11)
C43 H43 0.9300
C44 C45 1.380(10)
C44 H44 0.9300
C45 H45 0.9300
C46 C51 1.387(10)
C46 C47 1.396(10)
C47 C48 1.374(10)
C47 H47 0.9300
C48 C49 1.385(11)
C48 H48 0.9300
C49 C50 1.370(11)
C49 H49 0.9300
C50 C51 1.403(11)
C50 H50 0.9300
C51 H51 0.9300
Cl4 C52 1.747(9)
Cl5A C52 1.623(14)
Cl5B C52 1.853(12)
Cl6A C52 1.850(11)
Cl6B C52 1.641(11)
C52 H52 0.9800
Cl7A C53A 1.690(19)
Cl8A C53A 1.79(2)
Cl9A C53A 1.77(2)
C53A H53A 0.9800
Cl7B C53B 1.76(2)
Cl8B C53B 1.73(2)
Cl9B C53B 1.75(3)
C53B H53B 0.9800

loop_
_geom_torsion_atom_site_label_1
_geom_torsion_atom_site_label_2
_geom_torsion_atom_site_label_3
_geom_torsion_atom_site_label_4
_geom_torsion
C1 Rh1 P1 C28 134.4(3)
Cl3 Rh1 P1 C28 -138.2(3)
Cl1 Rh1 P1 C28 45.8(3)
Cl2 Rh1 P1 C28 -47.5(3)
C1 Rh1 P1 C22 -104.9(3)
Cl3 Rh1 P1 C22 -17.5(2)
Cl1 Rh1 P1 C22 166.6(2)
Cl2 Rh1 P1 C22 73.2(2)
C1 Rh1 P1 C16 14.8(3)
Cl3 Rh1 P1 C16 102.2(3)
Cl1 Rh1 P1 C16 -73.7(3)
Cl2 Rh1 P1 C16 -167.1(3)
C1 Rh1 P2 C34 2.6(3)
Cl3 Rh1 P2 C34 -84.7(3)
Cl1 Rh1 P2 C34 91.2(3)
Cl2 Rh1 P2 C34 -175.6(3)
C1 Rh1 P2 C40 123.6(3)
Cl3 Rh1 P2 C40 36.3(3)
Cl1 Rh1 P2 C40 -147.8(3)
Cl2 Rh1 P2 C40 -54.6(3)
C1 Rh1 P2 C46 -116.7(3)
Cl3 Rh1 P2 C46 155.9(3)
Cl1 Rh1 P2 C46 -28.2(3)
Cl2 Rh1 P2 C46 65.1(3)
Cl3 Rh1 C1 C2 -173.2(10)
Cl1 Rh1 C1 C2 8.9(10)
P1 Rh1 C1 C2 -80.4(10)
P2 Rh1 C1 C2 96.4(10)
Cl3 Rh1 C1 C3 4.6(11)
Cl1 Rh1 C1 C3 -173.3(11)
P1 Rh1 C1 C3 97.4(11)
P2 Rh1 C1 C3 -85.8(11)
Rh1 C1 C2 C3 178.8(11)
C3 C1 C2 C4 -175.7(14)
Rh1 C1 C2 C4 3(2)
C4 C2 C3 C1 175.9(13)
C1 C2 C3 C10 -174.5(13)
C4 C2 C3 C10 1(2)
Rh1 C1 C3 C2 -178.7(12)
C2 C1 C3 C10 173.5(15)
Rh1 C1 C3 C10 -5(2)
C3 C2 C4 C5 -160.5(11)
C1 C2 C4 C5 12.3(16)
C3 C2 C4 C9 18.2(16)
C1 C2 C4 C9 -169.0(11)
C9 C4 C5 C6 -0.6(11)
C2 C4 C5 C6 178.1(7)
C4 C5 C6 C7 -0.3(12)
C5 C6 C7 F1 -179.5(7)
C5 C6 C7 C8 1.1(13)
F1 C7 C8 C9 179.8(7)
C6 C7 C8 C9 -0.8(13)
C7 C8 C9 C4 -0.2(12)
C5 C4 C9 C8 0.9(11)
C2 C4 C9 C8 -177.9(7)
C2 C3 C10 C11 -5.4(16)
C1 C3 C10 C11 -175.0(12)
C2 C3 C10 C15 172.1(10)
C1 C3 C10 C15 2.5(18)
C15 C10 C11 C12 1.6(12)
C3 C10 C11 C12 179.1(8)
C10 C11 C12 C13 -0.8(14)
C11 C12 C13 C14 0.2(15)
C11 C12 C13 F2 -179.0(8)
F2 C13 C14 C15 178.8(8)
C12 C13 C14 C15 -0.3(15)
C13 C14 C15 C10 1.1(13)
C11 C10 C15 C14 -1.7(12)
C3 C10 C15 C14 -179.2(8)
C28 P1 C16 C17 -23.1(7)
C22 P1 C16 C17 -128.4(6)
Rh1 P1 C16 C17 105.1(6)
C28 P1 C16 C21 162.5(6)
C22 P1 C16 C21 57.1(6)
Rh1 P1 C16 C21 -69.3(6)
C21 C16 C17 C18 -2.4(11)
P1 C16 C17 C18 -176.8(6)
C16 C17 C18 C19 2.7(11)
C17 C18 C19 C20 -1.3(12)
C18 C19 C20 C21 -0.2(11)
C17 C16 C21 C20 0.9(10)
P1 C16 C21 C20 175.4(5)
C19 C20 C21 C16 0.5(11)
C28 P1 C22 C23 80.4(6)
C16 P1 C22 C23 -172.9(6)
Rh1 P1 C22 C23 -49.2(7)
C28 P1 C22 C27 -91.7(7)
C16 P1 C22 C27 15.0(7)
Rh1 P1 C22 C27 138.8(6)
C27 C22 C23 C24 -0.3(12)
P1 C22 C23 C24 -172.8(7)
C22 C23 C24 C25 1.2(14)
C23 C24 C25 C26 -1.0(14)
C24 C25 C26 C27 -0.1(13)
C25 C26 C27 C22 1.0(13)
C23 C22 C27 C26 -0.7(12)
P1 C22 C27 C26 171.2(6)
C22 P1 C28 C33 -131.0(6)
C16 P1 C28 C33 121.3(6)
Rh1 P1 C28 C33 -2.9(7)
C22 P1 C28 C29 50.4(6)
C16 P1 C28 C29 -57.3(6)
Rh1 P1 C28 C29 178.6(5)
C33 C28 C29 C30 -3.2(11)
P1 C28 C29 C30 175.5(6)
C28 C29 C30 C31 1.5(12)
C29 C30 C31 C32 0.8(11)
C30 C31 C32 C33 -1.3(12)
C31 C32 C33 C28 -0.4(11)
C29 C28 C33 C32 2.7(10)
P1 C28 C33 C32 -175.9(6)
C40 P2 C34 C39 -34.6(7)
C46 P2 C34 C39 -139.9(6)
Rh1 P2 C34 C39 94.5(6)
C40 P2 C34 C35 153.7(5)
C46 P2 C34 C35 48.4(6)
Rh1 P2 C34 C35 -77.2(6)
C39 C34 C35 C36 1.1(10)
P2 C34 C35 C36 173.1(5)
C34 C35 C36 C37 0.0(11)
C35 C36 C37 C38 -0.7(12)
C36 C37 C38 C39 0.3(12)
C35 C34 C39 C38 -1.5(11)
P2 C34 C39 C38 -173.1(6)
C37 C38 C39 C34 0.8(12)
C34 P2 C40 C41 146.5(6)
C46 P2 C40 C41 -104.5(6)
Rh1 P2 C40 C41 22.9(7)
C34 P2 C40 C45 -39.5(7)
C46 P2 C40 C45 69.5(6)
Rh1 P2 C40 C45 -163.1(5)
C45 C40 C41 C42 -0.1(11)
P2 C40 C41 C42 174.0(6)
C40 C41 C42 C43 0.2(12)
C41 C42 C43 C44 -0.1(12)
C42 C43 C44 C45 0.0(12)
C43 C44 C45 C40 0.1(12)
C41 C40 C45 C44 -0.1(11)
P2 C40 C45 C44 -174.2(6)
C34 P2 C46 C51 16.7(7)
C40 P2 C46 C51 -92.0(6)
Rh1 P2 C46 C51 138.6(6)
C34 P2 C46 C47 -169.4(6)
C40 P2 C46 C47 81.9(7)
Rh1 P2 C46 C47 -47.5(7)
C51 C46 C47 C48 0.1(12)
P2 C46 C47 C48 -174.0(6)
C46 C47 C48 C49 -0.1(13)
C47 C48 C49 C50 -1.3(13)
C48 C49 C50 C51 2.8(13)
C47 C46 C51 C50 1.3(11)
P2 C46 C51 C50 175.2(6)
C49 C50 C51 C46 -2.8(12)
